data_7707496
loop_
_publ_author_name
'Kawabata, Shintaro'
'Nakabayashi, Koji'
'Imoto, Kenta'
'Klimke, Stephen'
'Renz, Franz'
'Ohkoshi, Shin-Ichi'

_publ_section_title
;
 Second harmonic generation on chiral cyanido-bridged
 Fe<sup>II</sup>-Nb<sup>IV</sup> spin-crossover complexes.
;
_journal_issue 24
_journal_name_full 'Dalton transactions (Cambridge, England : 2003)'
_journal_page_first 8524
_journal_page_last 8532
_journal_paper_doi 10.1039/d1dt01324f
_journal_volume 50
_journal_year 2021
_chemical_formula_structural 'C64 H38 Fe2 Mo N16 O12'
_chemical_formula_sum 'C64 H38 Fe2 Mo N16 O12'
_chemical_formula_weight 1389.38
_space_group_crystal_system cubic
_space_group_IT_number 230
_space_group_name_Hall '-I 4bd 2c 3'
_space_group_name_H-M_alt 'I a -3 d'
_audit_creation_date 2021-04-21
_audit_creation_method 'PDXL Version 2.8.4.0 (Rigaku, 2017)'
_audit_update_record
;
2021-04-22 deposited with the CCDC.	2021-05-25 downloaded from the CCDC.
;
_cell_angle_alpha 90
_cell_angle_beta 90
_cell_angle_gamma 90
_cell_formula_units_Z 24
_cell_length_a 35.896593
_cell_length_b 35.896593
_cell_length_c 35.896593
_cell_measurement_temperature 298
_cell_volume 46255.107
_computing_cell_refinement 'PDXL Version 2.5.1.0 (Rigaku, 2015)'
_computing_data_collection 'Rigaku Ultima IV Control'
_computing_publication_material 'PDXL Version 2.5.1.0 (Rigaku, 2015)'
_computing_structure_refinement 'PDXL Version 2.5.1.0 (Rigaku, 2015)'
_diffrn_ambient_temperature 298
_diffrn_measurement_device_type 'Rigaku Ultima IV'
_diffrn_measurement_method \q/2\q
_diffrn_radiation_type 'Cu K\a'
_diffrn_radiation_wavelength 1.541835
_exptl_crystal_density_diffrn 1.20
_exptl_crystal_F_000 16440.00
_pd_calc_method 'Rietveld Refinement'
_pd_char_colour purple
_pd_meas_2theta_range_inc 0.0200
_pd_meas_2theta_range_max 70.0000
_pd_meas_2theta_range_min 5.0000
_pd_meas_number_of_points 3251
_pd_proc_ls_prof_R_factor 0.0164
_pd_proc_ls_prof_wR_expected 0.0109
_pd_proc_ls_prof_wR_factor 0.0214
_refine_ls_goodness_of_fit_all 1.9659
_refine_ls_hydrogen_treatment undef
_refine_ls_matrix_type full
_refine_ls_number_constraints 0
_refine_ls_number_parameters 2
_refine_ls_number_restraints 0
_refine_ls_shift/su_max 0.0010
_refine_ls_structure_factor_coef Fsqd
_refine_ls_weighting_scheme sigma
_reflns_d_resolution_high 1.3434
_reflns_d_resolution_low 14.6547
_reflns_limit_h_max 26
_reflns_limit_h_min 0
_reflns_limit_k_max 26
_reflns_limit_k_min 0
_reflns_limit_l_max 26
_reflns_limit_l_min 0
_reflns_number_total 845
_cod_data_source_file d1dt01324f2.cif
_cod_data_source_block rac-FeNb
_cod_depositor_comments 'Adding full bibliography for 7707495--7707497.cif.'
_cod_original_cell_volume 46255.107323
_cod_database_code 7707496
_rigaku_reference_intensity_ratio 3.66

loop_
_symmetry_equiv_pos_site_id
_symmetry_equiv_pos_as_xyz
1 x,y,z
2 1/2+x,1/2-y,-z
3 -x,1/2+y,1/2-z
4 1/2-x,-y,1/2+z
5 z,x,y
6 1/2+z,1/2-x,-y
7 -z,1/2+x,1/2-y
8 1/2-z,-x,1/2+y
9 y,z,x
10 1/2+y,1/2-z,-x
11 -y,1/2+z,1/2-x
12 1/2-y,-z,1/2+x
13 1/4+x,1/4+z,1/4+y
14 1/4+y,1/4+x,1/4+z
15 1/4+z,1/4+y,1/4+x
16 3/4+x,1/4-z,3/4-y
17 3/4+y,1/4-x,3/4-z
18 3/4+z,1/4-y,3/4-x
19 3/4-x,3/4+z,1/4-y
20 3/4-y,3/4+x,1/4-z
21 3/4-z,3/4+y,1/4-x
22 1/4-x,3/4-z,3/4+y
23 1/4-y,3/4-x,3/4+z
24 1/4-z,3/4-y,3/4+x
25 1/2+x,1/2+y,1/2+z
26 1+x,1-y,1/2-z
27 1/2-x,1+y,1-z
28 1-x,1/2-y,1+z
29 1/2+z,1/2+x,1/2+y
30 1+z,1-x,1/2-y
31 1/2-z,1+x,1-y
32 1-z,1/2-x,1+y
33 1/2+y,1/2+z,1/2+x
34 1+y,1-z,1/2-x
35 1/2-y,1+z,1-x
36 1-y,1/2-z,1+x
37 3/4+x,3/4+z,3/4+y
38 3/4+y,3/4+x,3/4+z
39 3/4+z,3/4+y,3/4+x
40 5/4+x,3/4-z,5/4-y
41 5/4+y,3/4-x,5/4-z
42 5/4+z,3/4-y,5/4-x
43 5/4-x,5/4+z,3/4-y
44 5/4-y,5/4+x,3/4-z
45 5/4-z,5/4+y,3/4-x
46 3/4-x,5/4-z,5/4+y
47 3/4-y,5/4-x,5/4+z
48 3/4-z,5/4-y,5/4+x
49 -x,-y,-z
50 -1/2-x,-1/2+y,z
51 x,-1/2-y,-1/2+z
52 -1/2+x,y,-1/2-z
53 -z,-x,-y
54 -1/2-z,-1/2+x,y
55 z,-1/2-x,-1/2+y
56 -1/2+z,x,-1/2-y
57 -y,-z,-x
58 -1/2-y,-1/2+z,x
59 y,-1/2-z,-1/2+x
60 -1/2+y,z,-1/2-x
61 -1/4-x,-1/4-z,-1/4-y
62 -1/4-y,-1/4-x,-1/4-z
63 -1/4-z,-1/4-y,-1/4-x
64 -3/4-x,-1/4+z,-3/4+y
65 -3/4-y,-1/4+x,-3/4+z
66 -3/4-z,-1/4+y,-3/4+x
67 -3/4+x,-3/4-z,-1/4+y
68 -3/4+y,-3/4-x,-1/4+z
69 -3/4+z,-3/4-y,-1/4+x
70 -1/4+x,-3/4+z,-3/4-y
71 -1/4+y,-3/4+x,-3/4-z
72 -1/4+z,-3/4+y,-3/4-x
73 -1/2-x,-1/2-y,-1/2-z
74 -1-x,-1+y,-1/2+z
75 -1/2+x,-1-y,-1+z
76 -1+x,-1/2+y,-1-z
77 -1/2-z,-1/2-x,-1/2-y
78 -1-z,-1+x,-1/2+y
79 -1/2+z,-1-x,-1+y
80 -1+z,-1/2+x,-1-y
81 -1/2-y,-1/2-z,-1/2-x
82 -1-y,-1+z,-1/2+x
83 -1/2+y,-1-z,-1+x
84 -1+y,-1/2+z,-1-x
85 -3/4-x,-3/4-z,-3/4-y
86 -3/4-y,-3/4-x,-3/4-z
87 -3/4-z,-3/4-y,-3/4-x
88 -5/4-x,-3/4+z,-5/4+y
89 -5/4-y,-3/4+x,-5/4+z
90 -5/4-z,-3/4+y,-5/4+x
91 -5/4+x,-5/4-z,-3/4+y
92 -5/4+y,-5/4-x,-3/4+z
93 -5/4+z,-5/4-y,-3/4+x
94 -3/4+x,-5/4+z,-5/4-y
95 -3/4+y,-5/4+x,-5/4-z
96 -3/4+z,-5/4+y,-5/4-x

loop_
_atom_site_label
_atom_site_type_symbol
_atom_site_fract_x
_atom_site_fract_y
_atom_site_fract_z
_atom_site_U_iso_or_equiv
_atom_site_adp_type
_atom_site_occupancy
Nb1 Nb 0 0.75 0.125 0.012665 Uiso 1
Fe1 Fe -0.125 0.680880 0.069120 0.012665 Uiso 1
N1 N -0.075879 0.704628 0.093629 0.101321 Uiso 1
C1 C -0.049747 0.720209 0.105921 0.101321 Uiso 1
N2 N -0.028835 0.797185 0.048292 0.101321 Uiso 1
C2 C -0.018509 0.781353 0.075704 0.101321 Uiso 1
N3 N -0.087983 0.649967 0.030372 0.101321 Uiso 1
C3 C -0.053165 0.640796 0.039927 0.101321 Uiso 1
C4 C -0.028408 0.623139 0.016905 0.101321 Uiso 1
C5 C -0.039917 0.617421 -0.019402 0.101321 Uiso 1
C6 C -0.076459 0.628836 -0.030764 0.101321 Uiso 1
C7 C -0.098975 0.645534 -0.004772 0.101321 Uiso 1
C8 C 0.010544 0.612605 0.031086 0.101321 Uiso 1
C9 C 0.020923 0.572539 0.023475 0.101321 Uiso 1
O1 O 0.036243 0.637836 0.012023 0.101321 Uiso 1
N4 N -0.125 0.724272 0.025728 0.101321 Uiso 1
C10 C -0.085457 0.726055 0.006541 0.126651 Uiso 0.5
C11 C -0.078470 0.749718 -0.025486 0.126651 Uiso 0.5
C12 C -0.107813 0.762157 -0.040955 0.126651 Uiso 0.5
C13 C -0.144831 0.757175 -0.029662 0.126651 Uiso 0.5
C14 C -0.150799 0.736245 0.005039 0.126651 Uiso 0.5
C15 C -0.034304 0.750421 -0.035128 0.126651 Uiso 0.5
C16 C -0.027648 0.786698 -0.058995 0.126651 Uiso 0.5
O2 O -0.009350 0.718237 -0.042943 0.126651 Uiso 0.5
N5 N -0.125 0.637580 0.112420 0.101321 Uiso 1
C17 C -0.112388 0.645308 0.147470 0.101321 Uiso 1
C18 C -0.110907 0.620090 0.177319 0.101321 Uiso 1
C19 C -0.125 0.585418 0.164582 0.101321 Uiso 1
C20 C -0.098663 0.625426 0.212735 0.126651 Uiso 0.5
C21 C -0.074671 0.598538 0.225347 0.126651 Uiso 0.5
O3 O -0.130449 0.614876 0.231949 0.126651 Uiso 0.5
O4 O -0.132179 0.656096 0.302380 0.126651 Uiso 0.5
O5 O -0.057518 0.843921 -0.103226 0.126651 Uiso 0.5

loop_
_atom_type_symbol
_atom_type_description
_atom_type_scat_dispersion_real
_atom_type_scat_dispersion_imag
_atom_type_scat_Cromer_Mann_a1
_atom_type_scat_Cromer_Mann_b1
_atom_type_scat_Cromer_Mann_a2
_atom_type_scat_Cromer_Mann_b2
_atom_type_scat_Cromer_Mann_a3
_atom_type_scat_Cromer_Mann_b3
_atom_type_scat_Cromer_Mann_a4
_atom_type_scat_Cromer_Mann_b4
_atom_type_scat_Cromer_Mann_c
_atom_type_scat_source
C C 0.017 0.009 2.31000 1.02000 1.58860 0.865000 20.8439 10.2075 0.568700 51.6512 0.215600
;
    International Tables for Crystallography Vol. C, Table 6.1.1.4 (1999),
    and KEK Report 88-14, 1-136.
;
Fe Fe -1.187 3.202 11.7695 7.35730 3.52220 2.30450 4.76110 0.307200 15.3535 76.8805 1.03690
;
    International Tables for Crystallography Vol. C, Table 6.1.1.4 (1999),
    and KEK Report 88-14, 1-136.
;
N N 0.029 0.018 12.2126 3.13220 2.01250 1.16630 0.005700 9.89330 28.9975 0.582600 -11.529
;
    International Tables for Crystallography Vol. C, Table 6.1.1.4 (1999),
    and KEK Report 88-14, 1-136.
;
Nb Nb -0.246 2.485 17.6142 12.0144 4.04183 3.53346 1.18865 11.7660 0.204785 69.7957 3.75591
;
    International Tables for Crystallography Vol. C, Table 6.1.1.4 (1999),
    and KEK Report 88-14, 1-136.
;
O O 0.046 0.032 3.04850 2.28680 1.54630 0.867000 13.2771 5.70110 0.323900 32.9089 0.250800
;
    International Tables for Crystallography Vol. C, Table 6.1.1.4 (1999),
    and KEK Report 88-14, 1-136.
;

loop_
_audit_conform_dict_name
_audit_conform_dict_version
_audit_conform_dict_location
cif_core.dic 2.4.2 ftp://ftp.iucr.org/pub/cif_core.dic
cif_pd.dic 1.0.1 ftp://ftp.iucr.org/pub/cif_pd.dic

loop_
_geom_angle_atom_site_label_1
_geom_angle_atom_site_label_2
_geom_angle_atom_site_label_3
_geom_angle
_geom_angle_publ_flag
_geom_angle_site_symmetry_1
_geom_angle_site_symmetry_2
_geom_angle_site_symmetry_3
Nb1 C2 N2 177.619 yes . . .
Nb1 C1 N1 176.212 yes . . .
Fe1 N4 C14 131.045 yes . . .
Fe1 N3 C7 118.417 yes . . .
Fe1 N1 C1 174.904 yes . . .
Fe1 N3 C3 121.442 yes . . .
Fe1 N5 C17 120.52 yes . . 61_566
Fe1 N4 C14 131.045 yes . . 61_566
Fe1 N5 C17 120.52 yes . . .
Fe1 N4 C10 109.699 yes . . .
Fe1 N4 C10 109.699 yes . . 61_566
N4 Fe1 N5 180 yes . . .
N1 Fe1 N3 92.1766 yes . . 61_566
N1 Fe1 N1 178.971 yes . . 61_566
N1 Fe1 N3 87.9157 yes . . .
N3 Fe1 N3 169.723 yes . . 61_566
N1 Fe1 N4 90.5147 yes . . .
N1 Fe1 N5 89.4853 yes . . .
N1 Fe1 N3 92.1766 yes 61_566 . .
N1 Fe1 N3 87.9157 yes 61_566 . 61_566
N1 Fe1 N4 90.5147 yes 61_566 . .
N1 Fe1 N5 89.4853 yes 61_566 . .
N3 Fe1 N4 84.8615 yes . . .
N3 Fe1 N5 95.1385 yes . . .
N3 Fe1 N4 84.8615 yes 61_566 . .
N3 Fe1 N5 95.1385 yes 61_566 . .
N5 C17 C18 125.791 yes . . .
N3 C7 C6 121.46 yes . . .
N3 C3 C4 124.461 yes . . .
N4 C10 C11 121.642 yes . . .
N4 C14 C11 134.642 yes . . 61_566
N4 C14 C13 124.429 yes . . .
C1 Nb1 C2 144.661 yes . . 41_354
C1 Nb1 C1 143.574 yes 20_555 . 41_354
C1 Nb1 C2 144.661 yes 20_555 . .
C1 Nb1 C2 75.6484 yes 20_555 . 20_555
C1 Nb1 C2 71.765 yes 20_555 . 28_464
C1 Nb1 C2 75.2292 yes 20_555 . 41_354
C1 Nb1 C1 95.606 yes 28_464 . 41_354
C1 Nb1 C2 75.2292 yes 28_464 . .
C1 Nb1 C2 144.661 yes 28_464 . 20_555
C1 Nb1 C2 75.6484 yes 28_464 . 28_464
C2 Nb1 C2 72.8973 yes . . 28_464
C1 Nb1 C1 95.606 yes . . 20_555
C2 Nb1 C2 72.8973 yes 20_555 . 41_354
C2 Nb1 C2 130.319 yes 20_555 . 28_464
C2 Nb1 C2 130.319 yes . . 41_354
C2 Nb1 C2 130.319 yes . . 20_555
C1 Nb1 C1 143.574 yes . . 28_464
C1 Nb1 C1 95.606 yes . . 41_354
C1 Nb1 C2 75.6484 yes 41_354 . 41_354
C1 Nb1 C2 144.661 yes 41_354 . 28_464
C1 Nb1 C2 75.2292 yes 41_354 . 20_555
C1 Nb1 C1 95.606 yes 20_555 . 28_464
C1 Nb1 C2 75.6484 yes . . .
C1 Nb1 C2 71.765 yes . . 20_555
C1 Nb1 C2 75.2292 yes . . 28_464
C1 Nb1 C2 71.765 yes 41_354 . .
C1 Nb1 C2 71.765 yes 28_464 . 41_354
C2 Nb1 C2 130.319 yes 28_464 . 41_354
C15 O2 C16 135.781 yes . . 28_464
C10 N4 C14 112.895 yes 61_566 . 61_566
C3 N3 C7 119.382 yes . . .
C10 N4 C10 140.601 yes . . 61_566
C10 N4 C14 112.895 yes . . .
C10 N4 C14 33.7216 yes . . 61_566
C10 N4 C14 33.7216 yes 61_566 . .
C17 N5 C17 118.959 yes . . 61_566
C14 N4 C14 97.9092 yes . . 61_566
C16 C15 O2 116.573 yes . . .
C11 C15 O2 128.022 yes . . .
C21 C20 O3 99.2357 yes . . .
C15 C16 O2 79.806 yes . . 28_464
C4 C8 O1 105.472 yes . . .
C9 C8 O1 110.448 yes . . .
C18 C20 O3 99.253 yes . . .
C12 C11 C14 92.0985 yes . . 61_566
C12 C11 C15 135.278 yes . . .
C13 C11 C14 54.9804 yes 61_566 . 61_566
C13 C11 C15 132.022 yes 61_566 . .
C14 C11 C15 130.006 yes 61_566 . .
C11 C12 C13 127.919 yes . . .
C13 C12 C13 82.4177 yes . . 61_566
C11 C13 C12 135.875 yes 61_566 . .
C11 C13 C12 50.3976 yes 61_566 . 61_566
C11 C13 C14 63.1728 yes 61_566 . .
C12 C13 C12 87.3616 yes . . 61_566
C12 C13 C14 116.656 yes . . .
C12 C13 C14 94.2339 yes 61_566 . .
C4 C5 C6 119.949 yes . . .
C4 C8 C9 113.523 yes . . .
C11 C14 C13 61.8468 yes 61_566 . .
C11 C15 C16 106.064 yes . . .
C3 C4 C5 116.345 yes . . .
C10 C11 C12 114.097 yes . . .
C10 C11 C13 87.9302 yes . . 61_566
C10 C11 C14 32.9545 yes . . 61_566
C10 C11 C15 110.296 yes . . .
C5 C4 C8 123.241 yes . . .
C5 C6 C7 118.06 yes . . .
C3 C4 C8 120.333 yes . . .
C17 C18 C19 107.83 yes . . .
C17 C18 C20 129.46 yes . . .
C19 C18 C20 122.71 yes . . .
C18 C19 C18 133.799 yes . . 61_566
C18 C20 C21 114.398 yes . . .
C12 C11 C13 56.0426 yes . . 61_566
C11 C12 C13 73.5598 yes . . 61_566

loop_
_geom_bond_atom_site_label_1
_geom_bond_atom_site_label_2
_geom_bond_distance
_geom_bond_publ_flag
_geom_bond_site_symmetry_1
_geom_bond_site_symmetry_2
Nb1 C1 2.19125 yes . .
Nb1 C1 2.19125 yes . 20_555
Nb1 C1 2.19125 yes . 28_464
Nb1 C1 2.19125 yes . 41_354
Nb1 C2 2.19987 yes . .
Nb1 C2 2.19987 yes . 20_555
Nb1 C2 2.19987 yes . 28_464
Nb1 C2 2.19987 yes . 41_354
Fe1 N1 2.14706 yes . .
Fe1 N1 2.14706 yes . 61_566
Fe1 N3 2.22073 yes . .
Fe1 N3 2.22073 yes . 61_566
Fe1 N4 2.20284 yes . .
Fe1 N5 2.1981 yes . .
N1 C1 1.1779 yes . .
N2 C2 1.19527 yes . .
N3 C3 1.33722 yes . .
N3 C7 1.33139 yes . .
N4 C14 1.26251 yes . 61_566
N5 C17 1.36563 yes . 61_566
N4 C14 1.26251 yes . .
N4 C10 1.57903 yes . 61_566
N4 C10 1.57903 yes . .
N5 C17 1.36563 yes . .
C8 O1 1.46272 yes . .
C15 O2 1.48855 yes . .
C16 O2 1.45851 yes . 28_464
C20 O3 1.38602 yes . .
C8 C9 1.51061 yes . .
C10 C11 1.45124 yes . .
C11 C12 1.2717 yes . .
C11 C13 1.58304 yes . 61_566
C11 C14 1.60222 yes . 61_566
C11 C15 1.62297 yes . .
C12 C13 1.40071 yes . .
C12 C13 1.36903 yes . 61_566
C4 C5 1.38253 yes . .
C15 C16 1.57698 yes . .
C6 C7 1.37223 yes . .
C5 C6 1.43349 yes . .
C4 C8 1.53531 yes . .
C3 C4 1.36913 yes . .
C17 C18 1.40368 yes . .
C18 C19 1.41916 yes . .
C18 C20 1.35873 yes . .
C20 C21 1.37051 yes . .
C13 C14 1.4704 yes . .
